data_2016356
loop_
_publ_author_name
'Genther, Dane J.'
'Squattrito, Philip J.'
'Kirschbaum, Kristin'
'Yearley, Eric J.'
'Pinkerton, A. Alan'

_publ_section_title
;
 5-Aminonaphthalene-1-sulfonic acid and its manganese, nickel and
 cobalt salts
;
_journal_coeditor_code SK3173
_journal_issue 12
_journal_name_full 'Acta Crystallographica Section C'
_journal_page_first m604
_journal_page_last m609
_journal_paper_doi 10.1107/S0108270107052286
_journal_volume 63
_journal_year 2007
_chemical_formula_iupac '[Ni (H2 O)6] (C10 H8 N O3 S)2 , 3H2 O'
_chemical_formula_moiety 'H12 Ni O6 2+ , 2C10 H8 N O3 S - , 3H2 O'
_chemical_formula_sum 'C20 H34 N2 Ni O15 S2'
_chemical_formula_weight 665.32
_chemical_name_common
;
hexaaquanickel(II) 5-aminonaphthalene-1-sulfonate trihydrate
;
_chemical_name_systematic
;
hexaaquanickel(II) bis(5-aminonaphthalene-1-sulfonate) trihydrate
;
_space_group_IT_number 18
_symmetry_cell_setting orthorhombic
_symmetry_space_group_name_Hall 'P 2 2ab'
_symmetry_space_group_name_H-M 'P 21 21 2'
_atom_sites_solution_hydrogens geom
_atom_sites_solution_primary direct
_atom_sites_solution_secondary difmap
_audit_creation_method SHELXL97
_cell_angle_alpha 90.00
_cell_angle_beta 90.00
_cell_angle_gamma 90.00
_cell_formula_units_Z 2
_cell_length_a 8.1031(6)
_cell_length_b 22.9375(18)
_cell_length_c 7.4607(6)
_cell_measurement_reflns_used 5158
_cell_measurement_temperature 140(2)
_cell_measurement_theta_max 28.29
_cell_measurement_theta_min 2.73
_cell_volume 1386.68(19)
_computing_cell_refinement 'SAINT-Plus (Bruker, 2003)'
_computing_data_collection 'SMART (Bruker, 2003)'
_computing_data_reduction 'SAINT-Plus (Bruker, 2003)'
_computing_molecular_graphics 'SHELXTL (Sheldrick, 2000)'
_computing_publication_material 'SHELXTL (Sheldrick, 2000) and local programs'
_computing_structure_refinement 'SHELXTL (Sheldrick, 2000)'
_computing_structure_solution 'SHELXTL (Sheldrick, 2000)'
_diffrn_ambient_temperature 140(2)
_diffrn_measured_fraction_theta_full 1.000
_diffrn_measured_fraction_theta_max 1.000
_diffrn_measurement_device_type 'Bruker SMART 6000 CCD area-detector'
_diffrn_measurement_method \w
_diffrn_radiation_monochromator graphite
_diffrn_radiation_source 'fine-focus sealed tube'
_diffrn_radiation_type MoK\a
_diffrn_radiation_wavelength 0.71073
_diffrn_reflns_av_R_equivalents 0.0233
_diffrn_reflns_av_sigmaI/netI 0.0262
_diffrn_reflns_limit_h_max 10
_diffrn_reflns_limit_h_min -10
_diffrn_reflns_limit_k_max 28
_diffrn_reflns_limit_k_min -30
_diffrn_reflns_limit_l_max 9
_diffrn_reflns_limit_l_min -9
_diffrn_reflns_number 14174
_diffrn_reflns_theta_full 28.30
_diffrn_reflns_theta_max 28.30
_diffrn_reflns_theta_min 1.78
_exptl_absorpt_coefficient_mu 0.925
_exptl_absorpt_correction_T_max 0.950
_exptl_absorpt_correction_T_min 0.844
_exptl_absorpt_correction_type multi-scan
_exptl_absorpt_process_details '(SADABS and SAINT-Plus; Bruker, 2003)'
_exptl_crystal_colour purple
_exptl_crystal_density_diffrn 1.593
_exptl_crystal_density_method 'not measured'
_exptl_crystal_description needle
_exptl_crystal_F_000 696
_exptl_crystal_size_max 0.22
_exptl_crystal_size_mid 0.12
_exptl_crystal_size_min 0.06
_refine_diff_density_max 0.349
_refine_diff_density_min -0.265
_refine_ls_abs_structure_details 'Flack (1983), with 1433 Friedel pairs'
_refine_ls_abs_structure_Flack 0.072(10)
_refine_ls_extinction_method none
_refine_ls_goodness_of_fit_ref 1.097
_refine_ls_hydrogen_treatment refall
_refine_ls_matrix_type full
_refine_ls_number_parameters 250
_refine_ls_number_reflns 3435
_refine_ls_number_restraints 11
_refine_ls_restrained_S_all 1.097
_refine_ls_R_factor_all 0.0267
_refine_ls_R_factor_gt 0.0252
_refine_ls_shift/su_max 0.001
_refine_ls_shift/su_mean 0.000
_refine_ls_structure_factor_coef Fsqd
_refine_ls_weighting_details 'calc w = 1/[\s^2^(Fo^2^)+(0.0269P)^2^+0.3548P] where P=(Fo^2^+2Fc^2^)/3'
_refine_ls_weighting_scheme calc
_refine_ls_wR_factor_gt 0.0585
_refine_ls_wR_factor_ref 0.0589
_reflns_number_gt 3309
_reflns_number_total 3435
_reflns_threshold_expression I>2\s(I)
_cod_data_source_file sk3173.cif
_cod_data_source_block III
_cod_database_code 2016356
_cod_database_fobs_code 2016356

loop_
_symmetry_equiv_pos_as_xyz
'x, y, z'
'-x, -y, z'
'-x+1/2, y+1/2, -z'
'x+1/2, -y+1/2, -z'

loop_
_atom_site_type_symbol
_atom_site_label
_atom_site_fract_x
_atom_site_fract_y
_atom_site_fract_z
_atom_site_U_iso_or_equiv
_atom_site_adp_type
_atom_site_calc_flag
_atom_site_refinement_flags
_atom_site_occupancy
Ni Ni1 0.5000 0.0000 0.16459(4) 0.01453(7) Uani d S 1
O O4 0.52792(15) 0.06370(5) 0.35328(18) 0.0183(3) Uani d D 1
O O5 0.54423(17) 0.06237(6) -0.02426(18) 0.0210(3) Uani d D 1
O O6 0.24743(16) 0.01656(6) 0.1793(2) 0.0249(3) Uani d D 1
H H4A 0.588(3) 0.0553(10) 0.436(3) 0.019(6) Uiso d D 1
H H4B 0.442(2) 0.0730(11) 0.406(3) 0.034(7) Uiso d D 1
H H5A 0.584(3) 0.0527(11) -0.121(3) 0.037(7) Uiso d D 1
H H5B 0.603(3) 0.0888(10) 0.008(3) 0.040(8) Uiso d D 1
H H6A 0.190(3) 0.0098(12) 0.095(3) 0.042(7) Uiso d D 1
H H6B 0.212(4) 0.0436(10) 0.241(3) 0.045(8) Uiso d D 1
S S1 0.60765(5) 0.389280(18) 0.44610(6) 0.01671(9) Uani d . 1
O O1 0.48764(17) 0.40606(5) 0.30697(16) 0.0212(3) Uani d . 1
O O2 0.76543(16) 0.41907(6) 0.41785(19) 0.0237(3) Uani d . 1
O O3 0.54535(17) 0.39794(6) 0.62683(18) 0.0255(3) Uani d . 1
N N1 0.8111(2) 0.14556(7) 0.0538(2) 0.0236(3) Uani d D 1
C C1 0.6438(2) 0.31376(7) 0.4158(2) 0.0160(3) Uani d . 1
C C2 0.6004(2) 0.27733(8) 0.5532(3) 0.0196(3) Uani d . 1
C C3 0.6174(2) 0.21633(8) 0.5327(3) 0.0227(4) Uani d . 1
C C4 0.6795(2) 0.19426(8) 0.3774(3) 0.0216(4) Uani d . 1
C C5 0.7934(2) 0.20710(8) 0.0713(3) 0.0186(3) Uani d . 1
C C6 0.8337(2) 0.24341(9) -0.0676(3) 0.0225(4) Uani d . 1
C C7 0.8163(2) 0.30410(9) -0.0498(3) 0.0234(4) Uani d . 1
C C8 0.7572(2) 0.32862(8) 0.1046(3) 0.0203(4) Uani d . 1
C C9 0.7104(2) 0.29261(7) 0.2501(2) 0.0159(3) Uani d . 1
C C10 0.7281(2) 0.23058(8) 0.2336(2) 0.0174(3) Uani d . 1
H H2 0.561(2) 0.2945(8) 0.656(3) 0.014(5) Uiso d . 1
H H3 0.583(3) 0.1928(9) 0.626(3) 0.015(5) Uiso d . 1
H H4 0.692(3) 0.1542(10) 0.369(3) 0.022(6) Uiso d . 1
H H6 0.875(3) 0.2291(10) -0.184(3) 0.029(6) Uiso d . 1
H H7 0.849(3) 0.3286(10) -0.143(4) 0.029(6) Uiso d . 1
H H8 0.747(3) 0.3686(10) 0.110(3) 0.020(5) Uiso d . 1
H H1A 0.855(3) 0.1281(9) 0.148(3) 0.023(6) Uiso d D 1
H H1B 0.864(3) 0.1375(11) -0.042(3) 0.040(7) Uiso d D 1
O O7 0.5000 0.5000 0.0704(2) 0.0220(3) Uani d SD 1
H H7A 0.508(4) 0.4718(9) 0.132(3) 0.045(8) Uiso d D 1
O O8 0.19375(16) 0.46432(6) 0.3492(2) 0.0208(3) Uani d D 1
H H8A 0.220(3) 0.4971(8) 0.362(3) 0.036(6) Uiso d D 1
H H8B 0.280(2) 0.4482(10) 0.350(4) 0.031(7) Uiso d D 1

loop_
_atom_site_aniso_label
_atom_site_aniso_U_11
_atom_site_aniso_U_22
_atom_site_aniso_U_33
_atom_site_aniso_U_12
_atom_site_aniso_U_13
_atom_site_aniso_U_23
Ni1 0.01453(13) 0.01568(14) 0.01337(13) 0.00068(12) 0.000 0.000
O4 0.0194(7) 0.0178(6) 0.0177(6) -0.0001(4) -0.0018(5) -0.0013(5)
O5 0.0257(7) 0.0192(6) 0.0180(7) -0.0001(5) 0.0006(5) 0.0001(5)
O6 0.0168(6) 0.0330(8) 0.0250(7) 0.0044(5) -0.0034(5) -0.0120(6)
S1 0.0188(2) 0.01335(18) 0.01800(19) -0.00040(15) -0.00160(16) -0.00255(16)
O1 0.0217(6) 0.0179(6) 0.0241(6) 0.0037(5) -0.0037(6) -0.0023(4)
O2 0.0227(6) 0.0183(6) 0.0301(8) -0.0055(5) -0.0031(6) -0.0015(5)
O3 0.0336(7) 0.0215(6) 0.0214(6) -0.0004(5) 0.0034(5) -0.0055(5)
N1 0.0272(8) 0.0202(8) 0.0234(8) 0.0026(6) 0.0015(7) -0.0069(7)
C1 0.0150(7) 0.0136(7) 0.0194(8) 0.0002(6) -0.0014(6) -0.0017(6)
C2 0.0200(8) 0.0204(8) 0.0182(8) 0.0003(7) 0.0013(7) -0.0031(7)
C3 0.0263(9) 0.0184(8) 0.0235(9) -0.0030(7) 0.0016(8) 0.0045(7)
C4 0.0224(9) 0.0140(8) 0.0283(10) -0.0014(7) -0.0004(7) 0.0000(7)
C5 0.0140(7) 0.0187(8) 0.0230(9) -0.0005(6) -0.0029(7) -0.0039(7)
C6 0.0204(8) 0.0280(9) 0.0190(9) 0.0015(7) 0.0017(7) -0.0040(8)
C7 0.0236(9) 0.0258(9) 0.0208(8) -0.0009(7) 0.0027(8) 0.0041(8)
C8 0.0212(8) 0.0169(8) 0.0227(9) -0.0010(7) 0.0006(7) 0.0010(7)
C9 0.0134(7) 0.0154(8) 0.0189(8) -0.0010(6) -0.0016(6) -0.0010(7)
C10 0.0140(8) 0.0171(8) 0.0210(8) 0.0001(6) -0.0010(6) -0.0023(7)
O7 0.0225(8) 0.0257(9) 0.0179(8) 0.0003(9) 0.000 0.000
O8 0.0189(6) 0.0206(6) 0.0231(7) -0.0001(5) 0.0020(6) -0.0028(6)

loop_
_atom_type_symbol
_atom_type_description
_atom_type_scat_dispersion_real
_atom_type_scat_dispersion_imag
_atom_type_scat_source
C C 0.0033 0.0016 'International Tables Vol C Tables 4.2.6.8 and 6.1.1.4'
H H 0.0000 0.0000 'International Tables Vol C Tables 4.2.6.8 and 6.1.1.4'
N N 0.0061 0.0033 'International Tables Vol C Tables 4.2.6.8 and 6.1.1.4'
O O 0.0106 0.0060 'International Tables Vol C Tables 4.2.6.8 and 6.1.1.4'
S S 0.1246 0.1234 'International Tables Vol C Tables 4.2.6.8 and 6.1.1.4'
Ni Ni 0.3393 1.1124 'International Tables Vol C Tables 4.2.6.8 and 6.1.1.4'

loop_
_geom_angle_atom_site_label_1
_geom_angle_atom_site_label_2
_geom_angle_atom_site_label_3
_geom_angle_site_symmetry_1
_geom_angle_site_symmetry_3
_geom_angle
O5 Ni1 O5 . 2_655 92.62(8)
O5 Ni1 O4 . . 87.42(5)
O5 Ni1 O4 2_655 . 176.19(5)
O5 Ni1 O4 . 2_655 176.19(5)
O5 Ni1 O4 2_655 2_655 87.41(5)
O4 Ni1 O4 . 2_655 92.81(7)
O5 Ni1 O6 . . 94.65(6)
O5 Ni1 O6 2_655 . 89.52(5)
O4 Ni1 O6 . . 86.68(5)
O4 Ni1 O6 2_655 . 89.16(5)
O5 Ni1 O6 . 2_655 89.52(5)
O5 Ni1 O6 2_655 2_655 94.65(6)
O4 Ni1 O6 . 2_655 89.16(5)
O4 Ni1 O6 2_655 2_655 86.68(5)
O6 Ni1 O6 . 2_655 173.96(8)
Ni1 O4 H4A . . 115.0(17)
Ni1 O4 H4B . . 114.8(18)
H4A O4 H4B . . 102(2)
Ni1 O5 H5A . . 119.2(18)
Ni1 O5 H5B . . 115.0(19)
H5A O5 H5B . . 104(3)
Ni1 O6 H6A . . 120(2)
Ni1 O6 H6B . . 121(2)
H6A O6 H6B . . 113(3)
O3 S1 O2 . . 111.89(8)
O3 S1 O1 . . 112.87(8)
O2 S1 O1 . . 110.65(8)
O3 S1 C1 . . 108.04(8)
O2 S1 C1 . . 107.06(8)
O1 S1 C1 . . 105.95(7)
C5 N1 H1A . . 114.6(15)
C5 N1 H1B . . 110.0(18)
H1A N1 H1B . . 111(2)
C2 C1 C9 . . 122.42(16)
C2 C1 S1 . . 117.31(13)
C9 C1 S1 . . 120.23(13)
C1 C2 C3 . . 119.89(17)
C1 C2 H2 . . 116.9(13)
C3 C2 H2 . . 123.2(12)
C4 C3 C2 . . 119.71(18)
C4 C3 H3 . . 122.5(13)
C2 C3 H3 . . 117.8(13)
C3 C4 C10 . . 122.00(17)
C3 C4 H4 . . 117.8(14)
C10 C4 H4 . . 120.2(14)
C6 C5 N1 . . 120.63(17)
C6 C5 C10 . . 120.09(17)
N1 C5 C10 . . 119.26(17)
C5 C6 C7 . . 120.45(18)
C5 C6 H6 . . 123.0(14)
C7 C6 H6 . . 116.5(14)
C8 C7 C6 . . 121.47(19)
C8 C7 H7 . . 118.8(15)
C6 C7 H7 . . 119.7(15)
C7 C8 C9 . . 119.96(17)
C7 C8 H8 . . 118.4(14)
C9 C8 H8 . . 121.6(14)
C8 C9 C1 . . 124.38(16)
C8 C9 C10 . . 119.05(16)
C1 C9 C10 . . 116.56(16)
C4 C10 C5 . . 121.65(16)
C4 C10 C9 . . 119.41(16)
C5 C10 C9 . . 118.94(16)
H8A O8 H8B . . 102(2)

loop_
_geom_bond_atom_site_label_1
_geom_bond_atom_site_label_2
_geom_bond_site_symmetry_2
_geom_bond_distance
_geom_bond_publ_flag
Ni1 O5 . 2.0396(13) yes
Ni1 O5 2_655 2.0397(13) ?
Ni1 O4 . 2.0414(13) yes
Ni1 O4 2_655 2.0415(13) ?
Ni1 O6 . 2.0844(13) yes
Ni1 O6 2_655 2.0845(13) ?
O4 H4A . 0.809(16) ?
O4 H4B . 0.826(17) ?
O5 H5A . 0.824(17) ?
O5 H5B . 0.811(17) ?
O6 H6A . 0.794(17) ?
O6 H6B . 0.823(17) ?
S1 O3 . 1.4534(13) ?
S1 O2 . 1.4649(14) ?
S1 O1 . 1.4735(13) ?
S1 C1 . 1.7714(17) ?
N1 C5 . 1.425(2) ?
N1 H1A . 0.884(16) ?
N1 H1B . 0.858(17) ?
C1 C2 . 1.368(3) ?
C1 C9 . 1.433(2) ?
C2 C3 . 1.414(2) ?
C2 H2 . 0.92(2) ?
C3 C4 . 1.361(3) ?
C3 H3 . 0.93(2) ?
C4 C10 . 1.414(3) ?
C4 H4 . 0.93(2) ?
C5 C6 . 1.369(3) ?
C5 C10 . 1.427(2) ?
C6 C7 . 1.405(3) ?
C6 H6 . 0.99(2) ?
C7 C8 . 1.368(3) ?
C7 H7 . 0.93(3) ?
C8 C9 . 1.416(3) ?
C8 H8 . 0.92(2) ?
C9 C10 . 1.435(2) ?
O7 H7A . 0.796(16) ?
O8 H8A . 0.788(17) ?
O8 H8B . 0.793(16) ?

loop_
_geom_hbond_atom_site_label_D
_geom_hbond_atom_site_label_H
_geom_hbond_atom_site_label_A
_geom_hbond_site_symmetry_A
_geom_hbond_distance_DH
_geom_hbond_distance_HA
_geom_hbond_distance_DA
_geom_hbond_angle_DHA
_geom_hbond_publ_flag
N1 H1A O3 4_556 0.884(16) 2.356(17) 3.206(2) 161(2) yes
N1 H1B O1 4 0.858(17) 2.427(18) 3.270(2) 168(2) yes
O4 H4A O8 4_556 0.809(16) 1.872(17) 2.673(2) 171(2) yes
O4 H4B O2 4_456 0.826(17) 1.954(18) 2.7561(18) 164(3) yes
O5 H5A O8 4 0.824(17) 1.957(17) 2.778(2) 175(3) yes
O5 H5B N1 . 0.811(17) 2.155(18) 2.942(2) 164(3) yes
O6 H6A O7 3_545 0.794(17) 1.989(18) 2.7629(18) 165(3) yes
O6 H6B O3 4_456 0.823(17) 2.144(19) 2.9358(19) 161(3) yes
O7 H7A O1 . 0.796(16) 2.001(17) 2.7872(16) 169(3) yes
O8 H8A O2 2_665 0.788(17) 1.971(18) 2.7435(18) 166(3) yes
O8 H8B O1 . 0.793(16) 1.965(17) 2.7487(18) 170(3) yes

loop_
_geom_torsion_atom_site_label_1
_geom_torsion_atom_site_label_2
_geom_torsion_atom_site_label_3
_geom_torsion_atom_site_label_4
_geom_torsion
O3 S1 C1 C2 3.93(16)
O2 S1 C1 C2 124.60(14)
O1 S1 C1 C2 -117.28(14)
O3 S1 C1 C9 -178.29(13)
O2 S1 C1 C9 -57.62(15)
O1 S1 C1 C9 60.50(15)
C9 C1 C2 C3 -1.4(3)
S1 C1 C2 C3 176.34(14)
C1 C2 C3 C4 1.1(3)
C2 C3 C4 C10 -0.1(3)
N1 C5 C6 C7 -179.89(17)
C10 C5 C6 C7 2.1(3)
C5 C6 C7 C8 -0.9(3)
C6 C7 C8 C9 -0.6(3)
C7 C8 C9 C1 -178.59(17)
C7 C8 C9 C10 0.8(3)
C2 C1 C9 C8 -179.91(17)
S1 C1 C9 C8 2.4(2)
C2 C1 C9 C10 0.7(2)
S1 C1 C9 C10 -176.98(13)
C3 C4 C10 C5 179.86(17)
C3 C4 C10 C9 -0.6(3)
C6 C5 C10 C4 177.67(17)
N1 C5 C10 C4 -0.4(3)
C6 C5 C10 C9 -1.9(2)
N1 C5 C10 C9 -179.91(15)
C8 C9 C10 C4 -179.14(16)
C1 C9 C10 C4 0.3(2)
C8 C9 C10 C5 0.4(2)
C1 C9 C10 C5 179.87(15)
